data_8105765
loop_
_publ_author_name
'Liu, Chao'

_publ_section_title
;
 Crystal structure of
 (E)-2-((4-chlorophenyl)(phenyl)methylene)hydrazine-1-carbothioamide,
 C14H12ClN3S
;
_journal_issue 3
_journal_name_full 'Zeitschrift f\"ur Kristallographie - New Crystal Structures'
_journal_page_first 517
_journal_page_last 518
_journal_paper_doi 10.1515/ncrs-2018-0515
_journal_volume 234
_journal_year 2019
_chemical_formula_moiety 'C14 H12 Cl N3 S'
_chemical_formula_sum 'C14 H12 Cl N3 S'
_chemical_formula_weight 289.78
_space_group_crystal_system monoclinic
_space_group_IT_number 15
_space_group_name_Hall '-C 2yc'
_space_group_name_H-M_alt 'C 1 2/c 1'
_atom_sites_solution_hydrogens geom
_audit_creation_method SHELXL-2014/7
_cell_angle_alpha 90
_cell_angle_beta 118.122(3)
_cell_angle_gamma 90
_cell_formula_units_Z 8
_cell_length_a 27.967(7)
_cell_length_b 5.9290(13)
_cell_length_c 19.698(5)
_cell_measurement_reflns_used 1944
_cell_measurement_temperature 293(2)
_cell_measurement_theta_max 24.53
_cell_measurement_theta_min 2.34
_cell_volume 2880.7(12)
_computing_cell_refinement 'APEX2-2008 [1]'
_computing_data_collection 'APEX2-2008 [1]'
_computing_data_reduction 'SAINT- 2008 [1]'
_computing_molecular_graphics 'SHELXTL [2]'
_computing_publication_material 'SHELXTL [2]'
_computing_structure_refinement 'SHELXL-2014/7  [2]'
_computing_structure_solution 'SHELXTL-2008 [2]'
_diffrn_ambient_temperature 293(2)
_diffrn_measured_fraction_theta_full 0.999
_diffrn_measured_fraction_theta_max 0.999
_diffrn_measurement_device_type 'Bruker APEX-II CCD'
_diffrn_measurement_method '\f and \w scans'
_diffrn_radiation_type MoK\a
_diffrn_radiation_wavelength 0.71073
_diffrn_reflns_av_R_equivalents 0.0317
_diffrn_reflns_av_unetI/netI 0.0320
_diffrn_reflns_Laue_measured_fraction_full 0.999
_diffrn_reflns_Laue_measured_fraction_max 0.999
_diffrn_reflns_limit_h_max 32
_diffrn_reflns_limit_h_min -24
_diffrn_reflns_limit_k_max 7
_diffrn_reflns_limit_k_min -7
_diffrn_reflns_limit_l_max 23
_diffrn_reflns_limit_l_min -23
_diffrn_reflns_number 7610
_diffrn_reflns_point_group_measured_fraction_full 0.999
_diffrn_reflns_point_group_measured_fraction_max 0.999
_diffrn_reflns_theta_full 24.993
_diffrn_reflns_theta_max 24.993
_diffrn_reflns_theta_min 1.651
_diffrn_source 'fine-focus sealed tube'
_exptl_absorpt_coefficient_mu 0.399
_exptl_absorpt_correction_T_max 0.932
_exptl_absorpt_correction_T_min 0.907
_exptl_absorpt_correction_type multi-scan
_exptl_absorpt_process_details 'SADABS; Bruker, 2008 [1]'
_exptl_crystal_colour colourless
_exptl_crystal_density_diffrn 1.336
_exptl_crystal_density_method 'not measured'
_exptl_crystal_description block
_exptl_crystal_F_000 1200
_exptl_crystal_size_max 0.250
_exptl_crystal_size_mid 0.200
_exptl_crystal_size_min 0.180
_refine_diff_density_max 0.191
_refine_diff_density_min -0.223
_refine_diff_density_rms 0.036
_refine_ls_extinction_coef .
_refine_ls_extinction_method none
_refine_ls_goodness_of_fit_ref 1.068
_refine_ls_hydrogen_treatment constr
_refine_ls_matrix_type full
_refine_ls_number_parameters 172
_refine_ls_number_reflns 2528
_refine_ls_number_restraints 0
_refine_ls_restrained_S_all 1.068
_refine_ls_R_factor_all 0.0536
_refine_ls_R_factor_gt 0.0369
_refine_ls_shift/su_max 0.000
_refine_ls_shift/su_mean 0.000
_refine_ls_structure_factor_coef Fsqd
_refine_ls_weighting_details 'w=1/[\s^2^(Fo^2^)+(0.0600P)^2^+0.0016P] where P=(Fo^2^+2Fc^2^)/3'
_refine_ls_weighting_scheme calc
_refine_ls_wR_factor_gt 0.1012
_refine_ls_wR_factor_ref 0.1082
_reflns_Friedel_coverage 0.000
_reflns_Friedel_fraction_full .
_reflns_Friedel_fraction_max .
_reflns_number_gt 1919
_reflns_number_total 2528
_reflns_threshold_expression 'I > 2\s(I)'
_cod_data_source_file suppl_ncrs-2018-0515_suppl.cif
_cod_data_source_block 1
_cod_original_cell_volume 2880.6(11)
_cod_original_sg_symbol_H-M 'C 2/c'
_cod_database_code 8105765
_shelx_shelxl_version_number 2014/7
_shelx_space_group_comment
; 
The symmetry employed for this shelxl refinement is uniquely defined 
by the following loop, which should always be used as a source of 
symmetry information in preference to the above space-group names. 
They are only intended as comments. 
;
_shelx_estimated_absorpt_t_min 0.907
_shelx_estimated_absorpt_t_max 0.932

loop_
_space_group_symop_operation_xyz
'x, y, z'
'-x, y, -z+1/2'
'x+1/2, y+1/2, z'
'-x+1/2, y+1/2, -z+1/2'
'-x, -y, -z'
'x, -y, z-1/2'
'-x+1/2, -y+1/2, -z'
'x+1/2, -y+1/2, z-1/2'

loop_
_atom_site_label
_atom_site_type_symbol
_atom_site_fract_x
_atom_site_fract_y
_atom_site_fract_z
_atom_site_U_iso_or_equiv
_atom_site_adp_type
_atom_site_occupancy
_atom_site_site_symmetry_order
_atom_site_calc_flag
_atom_site_refinement_flags_posn
_atom_site_refinement_flags_adp
_atom_site_refinement_flags_occupancy
_atom_site_disorder_assembly
_atom_site_disorder_group
C1 C 0.17858(8) 0.6294(3) 0.38181(10) 0.0445(5) Uani 1 1 d . . . . .
C2 C 0.11838(8) 0.2883(3) 0.21692(10) 0.0405(5) Uani 1 1 d . . . . .
C3 C 0.13575(8) 0.1064(3) 0.18250(11) 0.0408(5) Uani 1 1 d . . . . .
C4 C 0.17680(8) -0.0409(3) 0.22817(11) 0.0457(5) Uani 1 1 d . . . . .
H4 H 0.1932 -0.0267 0.2814 0.055 Uiso 1 1 calc R U . . .
C5 C 0.19379(8) -0.2081(4) 0.19597(13) 0.0528(5) Uani 1 1 d . . . . .
H5 H 0.2210 -0.3077 0.2272 0.063 Uiso 1 1 calc R U . . .
C6 C 0.17002(9) -0.2261(4) 0.11705(13) 0.0530(6) Uani 1 1 d . . . . .
C7 C 0.12979(10) -0.0814(4) 0.07047(12) 0.0598(6) Uani 1 1 d . . . . .
H7 H 0.1142 -0.0943 0.0172 0.072 Uiso 1 1 calc R U . . .
C8 C 0.11249(9) 0.0839(4) 0.10318(11) 0.0532(6) Uani 1 1 d . . . . .
H8 H 0.0849 0.1814 0.0716 0.064 Uiso 1 1 calc R U . . .
C9 C 0.06125(8) 0.3692(3) 0.17549(11) 0.0443(5) Uani 1 1 d . . . . .
C10 C 0.04800(10) 0.5742(4) 0.13982(15) 0.0735(8) Uani 1 1 d . . . . .
H10 H 0.0751 0.6686 0.1416 0.088 Uiso 1 1 calc R U . . .
C11 C -0.00543(12) 0.6422(5) 0.10108(18) 0.0981(11) Uani 1 1 d . . . . .
H11 H -0.0141 0.7815 0.0765 0.118 Uiso 1 1 calc R U . . .
C12 C -0.04521(12) 0.5083(7) 0.09853(17) 0.0954(11) Uani 1 1 d . . . . .
H12 H -0.0812 0.5550 0.0720 0.115 Uiso 1 1 calc R U . . .
C13 C -0.03279(11) 0.3060(7) 0.13455(17) 0.0930(10) Uani 1 1 d . . . . .
H13 H -0.0602 0.2148 0.1334 0.112 Uiso 1 1 calc R U . . .
C14 C 0.02058(10) 0.2340(5) 0.17315(14) 0.0688(7) Uani 1 1 d . . . . .
H14 H 0.0289 0.0943 0.1975 0.083 Uiso 1 1 calc R U . . .
Cl1 Cl 0.19085(3) -0.43752(12) 0.07611(4) 0.0824(3) Uani 1 1 d . . . . .
N1 N 0.22524(7) 0.5243(3) 0.41434(10) 0.0726(6) Uani 1 1 d . . . . .
H1A H 0.2300 0.4051 0.3934 0.087 Uiso 1 1 calc R U . . .
H1B H 0.2512 0.5746 0.4567 0.087 Uiso 1 1 calc R U . . .
N2 N 0.14043(6) 0.5361(3) 0.31515(9) 0.0471(4) Uani 1 1 d . . . . .
H2 H 0.1076 0.5844 0.2942 0.056 Uiso 1 1 calc R U . . .
N3 N 0.15454(6) 0.3656(3) 0.28168(9) 0.0431(4) Uani 1 1 d . . . . .
S1 S 0.16386(2) 0.86225(10) 0.41576(3) 0.0548(2) Uani 1 1 d . . . . .

loop_
_atom_site_aniso_label
_atom_site_aniso_U_11
_atom_site_aniso_U_22
_atom_site_aniso_U_33
_atom_site_aniso_U_23
_atom_site_aniso_U_13
_atom_site_aniso_U_12
C1 0.0422(11) 0.0547(12) 0.0351(10) -0.0072(9) 0.0170(9) -0.0046(10)
C2 0.0425(11) 0.0410(11) 0.0337(10) -0.0015(8) 0.0144(9) -0.0042(9)
C3 0.0432(11) 0.0404(11) 0.0379(10) -0.0056(9) 0.0183(9) -0.0080(9)
C4 0.0432(11) 0.0500(12) 0.0398(11) -0.0040(9) 0.0162(10) -0.0021(10)
C5 0.0419(12) 0.0536(13) 0.0602(14) -0.0053(11) 0.0218(11) 0.0010(10)
C6 0.0541(13) 0.0524(13) 0.0629(14) -0.0184(11) 0.0363(12) -0.0122(11)
C7 0.0746(16) 0.0656(15) 0.0407(12) -0.0120(11) 0.0284(12) -0.0072(13)
C8 0.0616(14) 0.0539(13) 0.0370(11) -0.0016(10) 0.0173(11) 0.0032(11)
C9 0.0398(11) 0.0477(12) 0.0380(10) -0.0143(9) 0.0122(9) -0.0052(9)
C10 0.0505(14) 0.0586(16) 0.0785(17) 0.0034(13) 0.0032(13) -0.0004(12)
C11 0.072(2) 0.0700(18) 0.097(2) -0.0056(16) -0.0065(18) 0.0172(16)
C12 0.0502(16) 0.130(3) 0.077(2) -0.036(2) 0.0060(16) 0.021(2)
C13 0.0482(16) 0.151(3) 0.078(2) -0.027(2) 0.0281(16) -0.0221(19)
C14 0.0557(15) 0.0839(18) 0.0614(15) -0.0046(13) 0.0233(13) -0.0122(13)
Cl1 0.0790(5) 0.0840(5) 0.0994(5) -0.0409(4) 0.0545(4) -0.0079(4)
N1 0.0490(11) 0.0887(15) 0.0528(12) -0.0328(11) 0.0016(10) 0.0144(11)
N2 0.0385(9) 0.0544(10) 0.0398(9) -0.0124(8) 0.0113(8) 0.0005(8)
N3 0.0449(9) 0.0461(10) 0.0349(9) -0.0078(7) 0.0160(8) 0.0000(8)
S1 0.0550(4) 0.0565(4) 0.0489(3) -0.0158(3) 0.0211(3) -0.0013(3)

loop_
_atom_type_symbol
_atom_type_description
_atom_type_scat_dispersion_real
_atom_type_scat_dispersion_imag
_atom_type_scat_source
C C 0.0033 0.0016 'International Tables Vol C Tables 4.2.6.8 and 6.1.1.4'
H H 0.0000 0.0000 'International Tables Vol C Tables 4.2.6.8 and 6.1.1.4'
N N 0.0061 0.0033 'International Tables Vol C Tables 4.2.6.8 and 6.1.1.4'
S S 0.1246 0.1234 'International Tables Vol C Tables 4.2.6.8 and 6.1.1.4'
Cl Cl 0.1484 0.1585 'International Tables Vol C Tables 4.2.6.8 and 6.1.1.4'

loop_
_geom_angle_atom_site_label_1
_geom_angle_atom_site_label_2
_geom_angle_atom_site_label_3
_geom_angle
_geom_angle_site_symmetry_1
_geom_angle_site_symmetry_3
N1 C1 N2 115.26(18) . .
N1 C1 S1 125.11(16) . .
N2 C1 S1 119.63(15) . .
N3 C2 C3 116.31(17) . .
N3 C2 C9 124.70(17) . .
C3 C2 C9 118.99(16) . .
C4 C3 C8 118.43(18) . .
C4 C3 C2 121.03(17) . .
C8 C3 C2 120.51(18) . .
C5 C4 C3 121.04(18) . .
C5 C4 H4 119.5 . .
C3 C4 H4 119.5 . .
C4 C5 C6 119.2(2) . .
C4 C5 H5 120.4 . .
C6 C5 H5 120.4 . .
C7 C6 C5 121.0(2) . .
C7 C6 Cl1 119.49(17) . .
C5 C6 Cl1 119.48(19) . .
C6 C7 C8 119.40(19) . .
C6 C7 H7 120.3 . .
C8 C7 H7 120.3 . .
C7 C8 C3 120.9(2) . .
C7 C8 H8 119.6 . .
C3 C8 H8 119.6 . .
C10 C9 C14 118.8(2) . .
C10 C9 C2 122.0(2) . .
C14 C9 C2 119.2(2) . .
C9 C10 C11 120.3(3) . .
C9 C10 H10 119.8 . .
C11 C10 H10 119.8 . .
C12 C11 C10 120.6(3) . .
C12 C11 H11 119.7 . .
C10 C11 H11 119.7 . .
C11 C12 C13 119.9(3) . .
C11 C12 H12 120.0 . .
C13 C12 H12 120.0 . .
C12 C13 C14 120.3(3) . .
C12 C13 H13 119.8 . .
C14 C13 H13 119.8 . .
C9 C14 C13 120.0(3) . .
C9 C14 H14 120.0 . .
C13 C14 H14 120.0 . .
C1 N1 H1A 120.0 . .
C1 N1 H1B 120.0 . .
H1A N1 H1B 120.0 . .
C1 N2 N3 119.65(16) . .
C1 N2 H2 120.2 . .
N3 N2 H2 120.2 . .
C2 N3 N2 118.30(16) . .

loop_
_geom_bond_atom_site_label_1
_geom_bond_atom_site_label_2
_geom_bond_distance
_geom_bond_site_symmetry_2
C1 N1 1.309(3) .
C1 N2 1.359(2) .
C1 S1 1.668(2) .
C2 N3 1.282(2) .
C2 C3 1.473(3) .
C2 C9 1.490(3) .
C3 C4 1.385(3) .
C3 C8 1.387(3) .
C4 C5 1.376(3) .
C4 H4 0.9300 .
C5 C6 1.377(3) .
C5 H5 0.9300 .
C6 C7 1.368(3) .
C6 Cl1 1.733(2) .
C7 C8 1.380(3) .
C7 H7 0.9300 .
C8 H8 0.9300 .
C9 C10 1.365(3) .
C9 C14 1.374(3) .
C10 C11 1.379(4) .
C10 H10 0.9300 .
C11 C12 1.348(5) .
C11 H11 0.9300 .
C12 C13 1.353(4) .
C12 H12 0.9300 .
C13 C14 1.385(4) .
C13 H13 0.9300 .
C14 H14 0.9300 .
N1 H1A 0.8600 .
N1 H1B 0.8600 .
N2 N3 1.363(2) .
N2 H2 0.8600 .

loop_
_geom_hbond_atom_site_label_D
_geom_hbond_atom_site_label_H
_geom_hbond_atom_site_label_A
_geom_hbond_distance_DH
_geom_hbond_distance_HA
_geom_hbond_distance_DA
_geom_hbond_angle_DHA
_geom_hbond_site_symmetry_A
N1 H1B S1 0.86 2.54 3.3891(19) 167.6 7_566

loop_
_geom_torsion_atom_site_label_1
_geom_torsion_atom_site_label_2
_geom_torsion_atom_site_label_3
_geom_torsion_atom_site_label_4
_geom_torsion
_geom_torsion_site_symmetry_1
_geom_torsion_site_symmetry_2
_geom_torsion_site_symmetry_3
_geom_torsion_site_symmetry_4
N3 C2 C3 C4 28.8(3) . . . .
C9 C2 C3 C4 -151.05(18) . . . .
N3 C2 C3 C8 -148.91(19) . . . .
C9 C2 C3 C8 31.2(3) . . . .
C8 C3 C4 C5 -0.9(3) . . . .
C2 C3 C4 C5 -178.67(18) . . . .
C3 C4 C5 C6 1.0(3) . . . .
C4 C5 C6 C7 -0.3(3) . . . .
C4 C5 C6 Cl1 -179.51(15) . . . .
C5 C6 C7 C8 -0.6(3) . . . .
Cl1 C6 C7 C8 178.66(16) . . . .
C6 C7 C8 C3 0.7(3) . . . .
C4 C3 C8 C7 0.0(3) . . . .
C2 C3 C8 C7 177.82(18) . . . .
N3 C2 C9 C10 72.3(3) . . . .
C3 C2 C9 C10 -107.8(2) . . . .
N3 C2 C9 C14 -107.5(2) . . . .
C3 C2 C9 C14 72.3(2) . . . .
C14 C9 C10 C11 -1.1(4) . . . .
C2 C9 C10 C11 179.1(2) . . . .
C9 C10 C11 C12 0.7(5) . . . .
C10 C11 C12 C13 0.4(5) . . . .
C11 C12 C13 C14 -1.0(5) . . . .
C10 C9 C14 C13 0.5(3) . . . .
C2 C9 C14 C13 -179.7(2) . . . .
C12 C13 C14 C9 0.5(4) . . . .
N1 C1 N2 N3 -8.9(3) . . . .
S1 C1 N2 N3 170.80(13) . . . .
C3 C2 N3 N2 179.19(15) . . . .
C9 C2 N3 N2 -0.9(3) . . . .
C1 N2 N3 C2 -176.63(17) . . . .
